data_1568816
loop_
_publ_author_name
'Gorenskaia, Elena'
'Potter, Jarred'
'Korb, Marcus'
'Lambert, Colin'
'Low, Paul J.'

_publ_section_title
;
 Exploring relationships between chemical structure and molecular
 conductance: from &#x3b1;,&#x3c9;-functionalised oligoynes to molecular
 circuits.
;
_journal_issue 25
_journal_name_full Nanoscale
_journal_page_first 10573
_journal_page_last 10583
_journal_paper_doi 10.1039/d3nr01034a
_journal_volume 15
_journal_year 2023
_chemical_formula_moiety 'C22 H14 S2'
_chemical_formula_sum 'C22 H14 S2'
_chemical_formula_weight 342.45
_space_group_crystal_system triclinic
_space_group_IT_number 2
_space_group_name_Hall '-P 1'
_space_group_name_H-M_alt 'P -1'
_atom_sites_solution_hydrogens geom
_atom_sites_solution_primary iterative
_audit_creation_date 2023-01-20
_audit_creation_method
;
Olex2 1.5
(compiled 2022.04.07 svn.rca3783a0 for OlexSys, GUI svn.r6498)
;
_audit_update_record
;
2023-02-24 deposited with the CCDC.	2023-04-06 downloaded from the CCDC.
;
_cell_angle_alpha 75.943(4)
_cell_angle_beta 84.880(4)
_cell_angle_gamma 83.356(4)
_cell_formula_units_Z 1
_cell_length_a 4.0524(2)
_cell_length_b 8.0222(3)
_cell_length_c 13.5176(7)
_cell_measurement_reflns_used 2796
_cell_measurement_temperature 102(4)
_cell_measurement_theta_max 72.8650
_cell_measurement_theta_min 3.3820
_cell_volume 422.57(4)
_computing_cell_refinement 'CrysAlisPro 1.171.41.104a (Rigaku OD, 2021)'
_computing_data_collection 'CrysAlisPro 1.171.41.104a (Rigaku OD, 2021)'
_computing_data_reduction 'CrysAlisPro 1.171.41.104a (Rigaku OD, 2021)'
_computing_molecular_graphics 'Olex2 1.5 (Dolomanov et al., 2009)'
_computing_publication_material 'Olex2 1.5 (Dolomanov et al., 2009)'
_computing_structure_refinement 'SHELXL 2018/3 (Sheldrick, 2015)'
_computing_structure_solution 'olex2.solve 1.5 (Bourhis et al., 2015)'
_diffrn_ambient_environment N~2~
_diffrn_ambient_temperature 102(4)
_diffrn_detector 'Hybrid Pixel Array Detector'
_diffrn_detector_area_resol_mean 10.0000
_diffrn_detector_type HyPix
_diffrn_measured_fraction_theta_full 0.988
_diffrn_measured_fraction_theta_max 0.944
_diffrn_measurement_details
;
List of Runs (angles in degrees, time in seconds):

  # Type    Start    End  Width  t~exp~   \w     \q     \k     \f   Frames
#--------------------------------------------------------------------------
  1  \w    -79.00  23.00   0.50    0.50    --  -46.07  99.00 -20.00  204
  2  \w    -23.00  80.00   0.50    0.50    --   46.07 -99.00-126.00  206
  3  \w   -174.00 -86.00   0.50    3.00    -- -102.29 -99.00-126.00  176
  4  \w   -106.00 -30.00   0.50    3.00    -- -102.29  99.00 -20.00  152
  5  \w     86.00 174.00   0.50    3.00    --  102.29  99.00 -20.00  176
  6  \w     30.00 106.00   0.50    3.00    --  102.29 -99.00-126.00  152
  7  \w   -118.00 -31.00   0.50    0.50    --  -46.07 -57.00  90.00  174
  8  \w   -119.00 -73.00   0.50    0.50    --  -46.07-125.00  30.00   92
  9  \w    -26.00  29.00   0.50    0.50    --  -46.07  19.00-120.00  110
 10  \w    -28.00  26.00   0.50    0.50    --   46.07 -19.00-150.00  108
 11  \w     13.00  94.00   0.50    0.50    --   46.07-125.00-180.00  162
 12  \w   -108.00 -33.00   0.50    3.00    -- -102.29 125.00  30.00  150
 13  \w   -102.00 -76.00   0.50    3.00    -- -102.29 125.00 120.00   52
 14  \w   -166.00-130.00   0.50    3.00    -- -102.29 -62.00 112.26   72
 15  \w    -69.00 -33.00   0.50    3.00    -- -102.29  61.00  60.00   72
 16  \w   -126.00 -60.00   0.50    3.00    -- -102.29 145.00-141.42  132
 17  \w    -69.00 -30.00   0.50    3.00    -- -102.29  61.00-120.00   78
 18  \w   -145.00 -84.00   0.50    3.00    -- -102.29 -77.00 -30.00  122
 19  \w     30.00  78.00   0.50    3.00    --  102.29-125.00   0.00   96
 20  \w     40.00  71.00   0.50    3.00    --  102.29 -61.00-120.00   62
 21  \w     78.00 103.00   0.50    3.00    --  102.29 -94.00-180.00   50
 22  \w     31.00  80.00   0.50    3.00    --  102.29-125.00-150.00   98
 23  \w     30.00  72.00   0.50    3.00    --  102.29 -94.00 120.00   84
 24  \w    100.00 174.00   0.50    3.00    --  102.29  45.00 120.00  148
 25  \w     37.00 101.00   0.50    3.00    --  102.29 -77.00 -30.00  128
 26  \w     89.00 175.00   0.50    3.00    --  102.29  15.00 -90.00  172
 27  \w     32.00  60.00   0.50    3.00    --  102.29 -61.00 120.00   56
;
_diffrn_measurement_device 'four-circle diffractometer'
_diffrn_measurement_device_type 'XtaLAB Synergy, Single source at home/near, HyPix'
_diffrn_measurement_method '\w scans'
_diffrn_orient_matrix_type 'CrysAlisPro convention (1999,Acta A55,543-557)'
_diffrn_orient_matrix_UB_11 0.3622716000
_diffrn_orient_matrix_UB_12 -0.0395076000
_diffrn_orient_matrix_UB_13 0.0313468000
_diffrn_orient_matrix_UB_21 0.1146050000
_diffrn_orient_matrix_UB_22 -0.0274366000
_diffrn_orient_matrix_UB_23 -0.1071546000
_diffrn_orient_matrix_UB_31 0.0519826000
_diffrn_orient_matrix_UB_32 0.1930067000
_diffrn_orient_matrix_UB_33 -0.0373343000
_diffrn_radiation_monochromator mirror
_diffrn_radiation_probe x-ray
_diffrn_radiation_type 'Cu K\a'
_diffrn_radiation_wavelength 1.54184
_diffrn_reflns_av_R_equivalents 0.0302
_diffrn_reflns_av_unetI/netI 0.0326
_diffrn_reflns_Laue_measured_fraction_full 0.988
_diffrn_reflns_Laue_measured_fraction_max 0.944
_diffrn_reflns_limit_h_max 5
_diffrn_reflns_limit_h_min -5
_diffrn_reflns_limit_k_max 9
_diffrn_reflns_limit_k_min -8
_diffrn_reflns_limit_l_max 16
_diffrn_reflns_limit_l_min -16
_diffrn_reflns_number 4532
_diffrn_reflns_point_group_measured_fraction_full 0.988
_diffrn_reflns_point_group_measured_fraction_max 0.944
_diffrn_reflns_theta_full 67.684
_diffrn_reflns_theta_max 75.480
_diffrn_reflns_theta_min 3.377
_diffrn_source 'micro-focus sealed X-ray tube'
_diffrn_source_type 'PhotonJet (Cu) X-ray Source'
_exptl_absorpt_coefficient_mu 2.822
_exptl_absorpt_correction_T_max 1.000
_exptl_absorpt_correction_T_min 0.402
_exptl_absorpt_correction_type gaussian
_exptl_absorpt_process_details
;
CrysAlisPro 1.171.41.104a (Rigaku Oxford Diffraction, 2021)
Numerical absorption correction based on gaussian integration over
a multifaceted crystal model
Empirical absorption correction using spherical harmonics,
implemented in SCALE3 ABSPACK scaling algorithm.
;
_exptl_crystal_colour 'clear intense yellow'
_exptl_crystal_density_diffrn 1.346
_exptl_crystal_description plate
_exptl_crystal_F_000 178
_exptl_crystal_size_max 0.29
_exptl_crystal_size_mid 0.07
_exptl_crystal_size_min 0.03
_refine_diff_density_max 0.325
_refine_diff_density_min -0.350
_refine_diff_density_rms 0.054
_refine_ls_extinction_method none
_refine_ls_goodness_of_fit_ref 1.103
_refine_ls_hydrogen_treatment constr
_refine_ls_matrix_type full
_refine_ls_number_parameters 110
_refine_ls_number_reflns 1637
_refine_ls_number_restraints 0
_refine_ls_restrained_S_all 1.103
_refine_ls_R_factor_all 0.0358
_refine_ls_R_factor_gt 0.0330
_refine_ls_shift/su_max 0.000
_refine_ls_shift/su_mean 0.000
_refine_ls_structure_factor_coef Fsqd
_refine_ls_weighting_details 'w=1/[\s^2^(Fo^2^)+(0.0543P)^2^+0.0927P] where P=(Fo^2^+2Fc^2^)/3'
_refine_ls_weighting_scheme calc
_refine_ls_wR_factor_gt 0.0904
_refine_ls_wR_factor_ref 0.0919
_reflns_Friedel_coverage 0.000
_reflns_number_gt 1511
_reflns_number_total 1637
_reflns_threshold_expression 'I > 2\s(I)'
_cod_data_source_file d3nr01034a2.cif
_cod_data_source_block jp-01-51
_cod_depositor_comments 'Adding full bibliography for 1568815--1568823.cif.'
_cod_database_code 1568816
_shelx_shelxl_version_number 2018/3
_chemical_oxdiff_formula 'C20 H20 S2'
_chemical_oxdiff_usercomment 'Marcus for Jarred'
_shelx_space_group_comment
;
The symmetry employed for this shelxl refinement is uniquely defined
by the following loop, which should always be used as a source of
symmetry information in preference to the above space-group names.
They are only intended as comments.
;
_shelx_estimated_absorpt_t_max 0.920
_shelx_estimated_absorpt_t_min 0.495
_olex2_refinement_description
;
1. Fixed Uiso
 At 1.2 times of:
  All C(H) groups
 At 1.5 times of:
  All C(H,H,H) groups
2.a Aromatic/amide H refined with riding coordinates:
 C15(H6), C14(H7), C12(H9), C11(H10)
2.b Idealised Me refined as rotating group:
 C16(H11A,H11B,H11C)
;
_olex2_submission_special_instructions 'No special instructions were received'
_oxdiff_exptl_absorpt_empirical_details
;
Empirical correction (ABSPACK) includes:
- Absorption correction using spherical harmonics
- Frame scaling
;
_oxdiff_exptl_absorpt_empirical_full_max 1.430
_oxdiff_exptl_absorpt_empirical_full_min 0.757

loop_
_space_group_symop_operation_xyz
'x, y, z'
'-x, -y, -z'

loop_
_atom_site_label
_atom_site_type_symbol
_atom_site_fract_x
_atom_site_fract_y
_atom_site_fract_z
_atom_site_U_iso_or_equiv
_atom_site_adp_type
_atom_site_occupancy
_atom_site_site_symmetry_order
_atom_site_calc_flag
_atom_site_refinement_flags_posn
_atom_site_refinement_flags_adp
_atom_site_refinement_flags_occupancy
_atom_site_disorder_assembly
_atom_site_disorder_group
S1 S 0.55334(9) 0.85736(4) 0.91743(3) 0.02247(15) Uani 1 1 d . . . . .
C4 C 0.0292(4) 0.06130(19) 0.52414(12) 0.0233(3) Uani 1 1 d . . . . .
C3 C 0.0819(4) 0.17120(19) 0.56715(12) 0.0232(3) Uani 1 1 d . . . . .
C2 C 0.1472(4) 0.29080(19) 0.61688(12) 0.0231(3) Uani 1 1 d . . . . .
C1 C 0.2135(4) 0.39309(19) 0.66335(12) 0.0223(3) Uani 1 1 d . . . . .
C10 C 0.2933(4) 0.50745(19) 0.72142(12) 0.0210(3) Uani 1 1 d . . . . .
C15 C 0.2206(4) 0.47198(19) 0.82748(12) 0.0216(3) Uani 1 1 d . . . . .
H6 H 0.116034 0.371286 0.860662 0.026 Uiso 1 1 calc R U . . .
C14 C 0.2993(4) 0.58178(19) 0.88376(12) 0.0216(3) Uani 1 1 d . . . . .
H7 H 0.246817 0.556654 0.955422 0.026 Uiso 1 1 calc R U . . .
C13 C 0.4566(4) 0.73071(19) 0.83654(12) 0.0201(3) Uani 1 1 d . . . . .
C12 C 0.5274(4) 0.76687(19) 0.73083(12) 0.0216(3) Uani 1 1 d . . . . .
H9 H 0.631198 0.867800 0.697655 0.026 Uiso 1 1 calc R U . . .
C11 C 0.4473(4) 0.6568(2) 0.67427(12) 0.0225(3) Uani 1 1 d . . . . .
H10 H 0.497370 0.682728 0.602491 0.027 Uiso 1 1 calc R U . . .
C16 C 0.7339(4) 1.03606(19) 0.83043(13) 0.0254(3) Uani 1 1 d . . . . .
H11A H 0.571049 1.097436 0.781471 0.038 Uiso 1 1 calc R U . . .
H11B H 0.931873 0.992829 0.793562 0.038 Uiso 1 1 calc R U . . .
H11C H 0.797063 1.115162 0.868908 0.038 Uiso 1 1 calc R U . . .

loop_
_atom_site_aniso_label
_atom_site_aniso_U_11
_atom_site_aniso_U_22
_atom_site_aniso_U_33
_atom_site_aniso_U_23
_atom_site_aniso_U_13
_atom_site_aniso_U_12
S1 0.0267(2) 0.0197(2) 0.0231(2) -0.00695(16) -0.00039(15) -0.00751(14)
C4 0.0270(8) 0.0215(8) 0.0213(8) -0.0033(6) 0.0002(6) -0.0068(6)
C3 0.0266(8) 0.0212(7) 0.0215(8) -0.0032(6) -0.0012(6) -0.0058(6)
C2 0.0259(8) 0.0211(8) 0.0225(8) -0.0047(6) -0.0007(6) -0.0050(6)
C1 0.0229(7) 0.0196(7) 0.0237(8) -0.0035(6) -0.0011(6) -0.0037(6)
C10 0.0206(7) 0.0178(7) 0.0252(8) -0.0054(6) -0.0035(6) -0.0017(5)
C15 0.0222(7) 0.0169(7) 0.0256(8) -0.0028(6) -0.0018(6) -0.0062(5)
C14 0.0219(7) 0.0205(7) 0.0218(8) -0.0037(6) 0.0003(6) -0.0039(6)
C13 0.0180(7) 0.0175(7) 0.0251(8) -0.0057(6) -0.0019(6) -0.0019(5)
C12 0.0241(7) 0.0170(7) 0.0237(8) -0.0037(6) -0.0006(6) -0.0050(5)
C11 0.0239(8) 0.0210(7) 0.0220(8) -0.0037(6) -0.0012(6) -0.0033(6)
C16 0.0291(8) 0.0174(7) 0.0305(9) -0.0051(6) -0.0019(7) -0.0067(6)

loop_
_atom_type_symbol
_atom_type_description
_atom_type_scat_dispersion_real
_atom_type_scat_dispersion_imag
_atom_type_scat_source
C C 0.0181 0.0091 'International Tables Vol C Tables 4.2.6.8 and 6.1.1.4'
H H 0.0000 0.0000 'International Tables Vol C Tables 4.2.6.8 and 6.1.1.4'
S S 0.3331 0.5567 'International Tables Vol C Tables 4.2.6.8 and 6.1.1.4'

loop_
_exptl_crystal_face_index_h
_exptl_crystal_face_index_k
_exptl_crystal_face_index_l
_exptl_crystal_face_perp_dist
-2 3 3 0.0392
2 -3 -3 0.0196
1 4 -1 0.1275
-1 -5 1 0.1092
0 0 8 0.0160
0 0 -9 0.0119

loop_
_geom_angle_atom_site_label_1
_geom_angle_atom_site_label_2
_geom_angle_atom_site_label_3
_geom_angle
_geom_angle_site_symmetry_1
_geom_angle_site_symmetry_3
_geom_angle_publ_flag
C13 S1 C16 103.32(8) . . ?
C3 C4 C4 179.8(2) . 2_556 ?
C4 C3 C2 178.37(17) . . ?
C1 C2 C3 177.62(17) . . ?
C2 C1 C10 177.67(16) . . ?
C15 C10 C1 120.47(13) . . ?
C11 C10 C1 120.89(15) . . ?
C11 C10 C15 118.63(14) . . ?
C10 C15 H6 119.7 . . ?
C14 C15 C10 120.54(14) . . ?
C14 C15 H6 119.7 . . ?
C15 C14 H7 119.6 . . ?
C15 C14 C13 120.77(15) . . ?
C13 C14 H7 119.6 . . ?
C14 C13 S1 116.30(12) . . ?
C12 C13 S1 124.92(12) . . ?
C12 C13 C14 118.78(14) . . ?
C13 C12 H9 119.8 . . ?
C11 C12 C13 120.43(14) . . ?
C11 C12 H9 119.8 . . ?
C10 C11 H10 119.6 . . ?
C12 C11 C10 120.84(15) . . ?
C12 C11 H10 119.6 . . ?
S1 C16 H11A 109.5 . . ?
S1 C16 H11B 109.5 . . ?
S1 C16 H11C 109.5 . . ?
H11A C16 H11B 109.5 . . ?
H11A C16 H11C 109.5 . . ?
H11B C16 H11C 109.5 . . ?

loop_
_geom_bond_atom_site_label_1
_geom_bond_atom_site_label_2
_geom_bond_distance
_geom_bond_site_symmetry_2
_geom_bond_publ_flag
S1 C13 1.7578(15) . ?
S1 C16 1.8011(16) . ?
C4 C4 1.357(3) 2_556 ?
C4 C3 1.215(2) . ?
C3 C2 1.359(2) . ?
C2 C1 1.213(2) . ?
C1 C10 1.423(2) . ?
C10 C15 1.403(2) . ?
C10 C11 1.401(2) . ?
C15 H6 0.9500 . ?
C15 C14 1.375(2) . ?
C14 H7 0.9500 . ?
C14 C13 1.405(2) . ?
C13 C12 1.397(2) . ?
C12 H9 0.9500 . ?
C12 C11 1.381(2) . ?
C11 H10 0.9500 . ?
C16 H11A 0.9800 . ?
C16 H11B 0.9800 . ?
C16 H11C 0.9800 . ?

loop_
_geom_torsion_atom_site_label_1
_geom_torsion_atom_site_label_2
_geom_torsion_atom_site_label_3
_geom_torsion_atom_site_label_4
_geom_torsion
_geom_torsion_site_symmetry_1
_geom_torsion_site_symmetry_2
_geom_torsion_site_symmetry_3
_geom_torsion_site_symmetry_4
_geom_torsion_publ_flag
S1 C13 C12 C11 178.58(11) . . . . ?
C1 C10 C15 C14 179.60(14) . . . . ?
C1 C10 C11 C12 -179.41(14) . . . . ?
C10 C15 C14 C13 -0.6(2) . . . . ?
C15 C10 C11 C12 0.2(2) . . . . ?
C15 C14 C13 S1 -178.45(11) . . . . ?
C15 C14 C13 C12 1.0(2) . . . . ?
C14 C13 C12 C11 -0.8(2) . . . . ?
C13 C12 C11 C10 0.2(2) . . . . ?
C11 C10 C15 C14 0.0(2) . . . . ?
C16 S1 C13 C14 -178.04(12) . . . . ?
C16 S1 C13 C12 2.60(15) . . . . ?

loop_
_exptl_oxdiff_crystal_face_indexfrac_h
_exptl_oxdiff_crystal_face_indexfrac_k
_exptl_oxdiff_crystal_face_indexfrac_l
_exptl_oxdiff_crystal_face_x
_exptl_oxdiff_crystal_face_y
_exptl_oxdiff_crystal_face_z
-2.0344 2.5826 2.5875 -0.7579 -0.5813 0.2961
2.0344 -2.5826 -2.5875 0.7579 0.5813 -0.2961
1.1372 4.4646 -1.3083 0.1946 0.1480 0.9697
-0.7681 -4.7956 0.8421 -0.0624 -0.0467 -0.9970
0.1146 -0.1747 8.4344 0.3128 -0.8859 -0.3426
-0.1394 -0.0162 -8.5178 -0.3169 0.8972 0.3076
